data_4038763
loop_
_publ_author_name
'Wang, Shifang'
'Liu, Xiaowei'
'Zhu, Dongsheng'
'Wang, Mang'

_publ_section_title
;
 Copper-Catalyzed Ring-Opening Defluorinative Alkylation of
 Siloxydifluorocyclopropanes: Synthesis of \g-Fluoro-\d-Ketoesters and
 \g,\d-Diketonitriles.
;
_journal_issue 19
_journal_name_full 'The Journal of organic chemistry'
_journal_page_first 12408
_journal_page_last 12417
_journal_paper_doi 10.1021/acs.joc.0c01643
_journal_volume 85
_journal_year 2020
_chemical_formula_moiety 'C20 H21 F O3'
_chemical_formula_sum 'C20 H21 F O3'
_chemical_formula_weight 328.37
_space_group_crystal_system monoclinic
_space_group_IT_number 14
_space_group_name_Hall '-P 2ybc'
_space_group_name_H-M_alt 'P 1 21/c 1'
_atom_sites_solution_hydrogens geom
_audit_creation_date 2019-09-11
_audit_creation_method
;
Olex2 1.2
(compiled 2018.05.29 svn.r3508 for OlexSys, GUI svn.r5506)
;
_audit_update_record
;
2019-10-07 # Formatted by publCIF

;
_cell_angle_alpha 90
_cell_angle_beta 91.741(12)
_cell_angle_gamma 90
_cell_formula_units_Z 4
_cell_length_a 20.058(4)
_cell_length_b 14.261(3)
_cell_length_c 6.1046(10)
_cell_measurement_reflns_used 3259
_cell_measurement_temperature 296
_cell_measurement_theta_max 57.000
_cell_measurement_theta_min 1.953
_cell_volume 1745.4(6)
_computing_cell_refinement 'SAINT+ Ver. 2016.5-0 (Bruker-AXS, 2016)'
_computing_data_collection 'APEX3 Ver. 2016.5-0 (Bruker-AXS, 2016)'
_computing_data_reduction 'SAINT+ Ver. 2016.5-0 (Bruker-AXS, 2016)'
_computing_molecular_graphics 'OLEX2 (Dolomanov et al., 2009)'
_computing_publication_material 'OLEX2 (Dolomanov et al., 2009)'
_computing_structure_refinement 'XL (Sheldrick, 2015b)'
_computing_structure_solution 'XT (Sheldrick, 2015a)'
_diffrn_ambient_temperature 296
_diffrn_detector 'charge-coupled device (CCD) area detector'
_diffrn_detector_area_resol_mean 7.9
_diffrn_detector_type 'Bruker APEX II'
_diffrn_measured_fraction_theta_full 0.988
_diffrn_measured_fraction_theta_max 0.988
_diffrn_measurement_device 'three-circle diffractometer'
_diffrn_measurement_device_type 'Bruker SMART APEX II'
_diffrn_measurement_method '0.60\ % \ w and 0.6\ % \ f scans'
_diffrn_radiation_collimation '0.5 mm double- pinhole'
_diffrn_radiation_detector 'Bruker APEX II'
_diffrn_radiation_monochromator 'equatorially mounted graphite'
_diffrn_radiation_probe x-ray
_diffrn_radiation_type CuK\a
_diffrn_radiation_wavelength 1.54178
_diffrn_reflns_av_R_equivalents 0.0647
_diffrn_reflns_av_unetI/netI 0.0646
_diffrn_reflns_Laue_measured_fraction_full 0.988
_diffrn_reflns_Laue_measured_fraction_max 0.988
_diffrn_reflns_limit_h_max 23
_diffrn_reflns_limit_h_min -21
_diffrn_reflns_limit_k_max 16
_diffrn_reflns_limit_k_min -16
_diffrn_reflns_limit_l_max 6
_diffrn_reflns_limit_l_min -7
_diffrn_reflns_number 10499
_diffrn_reflns_point_group_measured_fraction_full 0.988
_diffrn_reflns_point_group_measured_fraction_max 0.988
_diffrn_reflns_theta_full 63.684
_diffrn_reflns_theta_max 63.684
_diffrn_reflns_theta_min 2.204
_diffrn_source 'microfocus sealed X-ray tube'
_diffrn_source_type 'Siemens, K FFCU 2K 90'
_exptl_absorpt_coefficient_mu 0.738
_exptl_absorpt_correction_T_max 0.86
_exptl_absorpt_correction_T_min 0.84
_exptl_absorpt_correction_type multi-scan
_exptl_absorpt_process_details
;
SADABS-2016/2 (Krause et al., 2015) was used for absorption correction.
;
_exptl_crystal_colour colorless
_exptl_crystal_density_diffrn 1.250
_exptl_crystal_density_method 'not measured'
_exptl_crystal_description block
_exptl_crystal_F_000 696
_exptl_crystal_size_max 0.24
_exptl_crystal_size_mid 0.22
_exptl_crystal_size_min 0.2
_refine_diff_density_max 0.242
_refine_diff_density_min -0.190
_refine_diff_density_rms 0.039
_refine_ls_extinction_method none
_refine_ls_goodness_of_fit_ref 1.033
_refine_ls_hydrogen_treatment constr
_refine_ls_matrix_type full
_refine_ls_number_parameters 220
_refine_ls_number_reflns 2830
_refine_ls_number_restraints 0
_refine_ls_restrained_S_all 1.033
_refine_ls_R_factor_all 0.1192
_refine_ls_R_factor_gt 0.0618
_refine_ls_shift/su_max 0.000
_refine_ls_shift/su_mean 0.000
_refine_ls_structure_factor_coef Fsqd
_refine_ls_weighting_details 'w=1/[\s^2^(Fo^2^)+(0.0517P)^2^+0.6946P] where P=(Fo^2^+2Fc^2^)/3'
_refine_ls_weighting_scheme calc
_refine_ls_wR_factor_gt 0.1216
_refine_ls_wR_factor_ref 0.1416
_reflns_Friedel_coverage 0.000
_reflns_number_gt 1670
_reflns_number_total 2830
_reflns_threshold_expression 'I > 2\s(I)'
_cod_data_source_file jo0c01643_si_002.cif
_cod_data_source_block 1_a
_cod_depositor_comments 'Adding full bibliography for 4038763--4038764.cif.'
_cod_original_cell_volume 1745.4(5)
_cod_database_code 4038763
_shelx_shelxl_version_number 2018/1
_shelx_space_group_comment
;
The symmetry employed for this shelxl refinement is uniquely defined
by the following loop, which should always be used as a source of
symmetry information in preference to the above space-group names.
They are only intended as comments.
;
_shelx_estimated_absorpt_t_max 0.54
_shelx_estimated_absorpt_t_min 0.21
_olex2_refinement_description
;
1. Fixed Uiso
 At 1.2 times of:
  All C(H) groups, All C(H,H) groups
 At 1.5 times of:
  All C(H,H,H) groups
2.a Ternary CH refined with riding coordinates:
 C14(H14)
2.b Secondary CH2 refined with riding coordinates:
 C15(H15A,H15B)
2.c Aromatic/amide H refined with riding coordinates:
 C1(H1), C2(H2), C3(H3), C5(H5), C6(H6), C8(H8), C9(H9), C11(H11), C12(H12)
2.d Idealised Me refined as rotating group:
 C00N(H00A,H00B,H00C), C18(H18A,H18B,H18C), C19(H19A,H19B,H19C)
;
_olex2_submission_special_instructions 'No special instructions were received'
_publcif_funding_html
;
;

loop_
_space_group_symop_operation_xyz
'x, y, z'
'-x, y+1/2, -z+1/2'
'-x, -y, -z'
'x, -y-1/2, z-1/2'

loop_
_atom_site_label
_atom_site_type_symbol
_atom_site_fract_x
_atom_site_fract_y
_atom_site_fract_z
_atom_site_U_iso_or_equiv
_atom_site_adp_type
_atom_site_occupancy
_atom_site_site_symmetry_order
_atom_site_calc_flag
_atom_site_refinement_flags_posn
_atom_site_refinement_flags_adp
_atom_site_refinement_flags_occupancy
_atom_site_disorder_assembly
_atom_site_disorder_group
F1 F 0.24686(8) 0.51027(12) 0.2711(3) 0.0652(5) Uani 1 1 d . . . . .
O1 O 0.26345(11) 0.68809(16) -0.0638(4) 0.0705(7) Uani 1 1 d . . . . .
O2 O 0.11783(12) 0.44192(15) 0.0693(4) 0.0729(7) Uani 1 1 d . . . . .
O3 O 0.11487(14) 0.40343(17) 0.4217(4) 0.0855(8) Uani 1 1 d . . . . .
C00N C 0.1185(2) 0.5866(3) 0.5657(5) 0.0859(12) Uani 1 1 d . . . . .
H00A H 0.160207 0.561012 0.618725 0.129 Uiso 1 1 calc GR . . . .
H00B H 0.082610 0.557912 0.641770 0.129 Uiso 1 1 calc GR . . . .
H00C H 0.118082 0.653071 0.590932 0.129 Uiso 1 1 calc GR . . . .
C1 C 0.70511(17) 0.6235(2) 0.3653(6) 0.0601(9) Uani 1 1 d . . . . .
H1 H 0.750923 0.624514 0.393665 0.072 Uiso 1 1 calc R . . . .
C2 C 0.67950(18) 0.5908(2) 0.1682(6) 0.0610(9) Uani 1 1 d . . . . .
H2 H 0.708368 0.569368 0.062867 0.073 Uiso 1 1 calc R . . . .
C3 C 0.61157(16) 0.5895(2) 0.1242(5) 0.0508(8) Uani 1 1 d . . . . .
H3 H 0.595296 0.567354 -0.010424 0.061 Uiso 1 1 calc R . . . .
C4 C 0.56709(14) 0.62090(18) 0.2794(4) 0.0402(7) Uani 1 1 d . . . . .
C5 C 0.59391(16) 0.65335(19) 0.4770(5) 0.0469(8) Uani 1 1 d . . . . .
H5 H 0.565397 0.674789 0.583429 0.056 Uiso 1 1 calc R . . . .
C6 C 0.66167(17) 0.6547(2) 0.5200(5) 0.0556(9) Uani 1 1 d . . . . .
H6 H 0.678237 0.676739 0.654304 0.067 Uiso 1 1 calc R . . . .
C7 C 0.49435(15) 0.62233(18) 0.2329(4) 0.0397(7) Uani 1 1 d . . . . .
C8 C 0.46818(16) 0.65091(18) 0.0293(4) 0.0442(7) Uani 1 1 d . . . . .
H8 H 0.497164 0.665832 -0.081507 0.053 Uiso 1 1 calc R . . . .
C9 C 0.40080(16) 0.65750(19) -0.0112(4) 0.0440(8) Uani 1 1 d . . . . .
H9 H 0.384977 0.678178 -0.147590 0.053 Uiso 1 1 calc R . . . .
C10 C 0.35556(14) 0.63375(17) 0.1485(4) 0.0397(7) Uani 1 1 d . . . . .
C11 C 0.38121(15) 0.60212(19) 0.3506(4) 0.0434(7) Uani 1 1 d . . . . .
H11 H 0.352134 0.584128 0.458677 0.052 Uiso 1 1 calc R . . . .
C12 C 0.44871(15) 0.59725(18) 0.3916(4) 0.0430(7) Uani 1 1 d . . . . .
H12 H 0.464552 0.576795 0.528127 0.052 Uiso 1 1 calc R . . . .
C13 C 0.28312(15) 0.64686(19) 0.0994(5) 0.0457(8) Uani 1 1 d . . . . .
C14 C 0.23331(14) 0.60654(19) 0.2575(5) 0.0461(8) Uani 1 1 d . . . . .
H14 H 0.241230 0.634853 0.402285 0.055 Uiso 1 1 calc R . . . .
C15 C 0.16187(14) 0.6210(2) 0.1887(5) 0.0513(8) Uani 1 1 d . . . . .
H15A H 0.156439 0.603021 0.035944 0.062 Uiso 1 1 calc R . . . .
H15B H 0.152051 0.687443 0.198155 0.062 Uiso 1 1 calc R . . . .
C16 C 0.10989(16) 0.5674(2) 0.3203(5) 0.0548(9) Uani 1 1 d . . . . .
C17 C 0.11509(16) 0.4624(2) 0.2824(6) 0.0568(9) Uani 1 1 d . . . . .
C18 C 0.04047(17) 0.5992(3) 0.2365(6) 0.0842(12) Uani 1 1 d . . . . .
H18A H 0.035738 0.665389 0.260069 0.126 Uiso 1 1 calc GR . . . .
H18B H 0.006852 0.566227 0.314486 0.126 Uiso 1 1 calc GR . . . .
H18C H 0.035467 0.585847 0.082792 0.126 Uiso 1 1 calc GR . . . .
C19 C 0.1242(2) 0.3440(3) 0.0118(6) 0.0930(13) Uani 1 1 d . . . . .
H19A H 0.127136 0.338191 -0.144306 0.140 Uiso 1 1 calc GR . . . .
H19B H 0.085927 0.310232 0.059822 0.140 Uiso 1 1 calc GR . . . .
H19C H 0.163768 0.318722 0.081621 0.140 Uiso 1 1 calc GR . . . .

loop_
_atom_site_aniso_label
_atom_site_aniso_U_11
_atom_site_aniso_U_22
_atom_site_aniso_U_33
_atom_site_aniso_U_23
_atom_site_aniso_U_13
_atom_site_aniso_U_12
F1 0.0678(12) 0.0499(11) 0.0781(13) 0.0210(9) 0.0053(10) 0.0000(9)
O1 0.0640(16) 0.0859(17) 0.0607(15) 0.0377(13) -0.0103(12) -0.0068(13)
O2 0.106(2) 0.0612(16) 0.0505(15) -0.0070(11) -0.0122(13) -0.0152(13)
O3 0.116(2) 0.0742(18) 0.0668(17) 0.0241(14) 0.0077(14) -0.0194(15)
C00N 0.101(3) 0.104(3) 0.054(2) -0.022(2) 0.017(2) -0.031(2)
C1 0.050(2) 0.055(2) 0.075(3) 0.0144(19) 0.0011(19) 0.0021(17)
C2 0.062(3) 0.058(2) 0.064(2) -0.0013(18) 0.0169(18) 0.0092(18)
C3 0.058(2) 0.0456(19) 0.049(2) -0.0036(15) 0.0066(16) 0.0007(16)
C4 0.052(2) 0.0300(16) 0.0381(17) 0.0024(12) 0.0017(14) -0.0004(14)
C5 0.057(2) 0.0438(18) 0.0400(18) 0.0028(14) 0.0051(15) 0.0048(15)
C6 0.062(2) 0.056(2) 0.048(2) 0.0066(16) -0.0109(17) -0.0022(17)
C7 0.053(2) 0.0295(16) 0.0364(17) -0.0011(12) 0.0013(14) -0.0036(14)
C8 0.059(2) 0.0424(18) 0.0320(17) 0.0021(13) 0.0073(14) -0.0056(15)
C9 0.060(2) 0.0402(17) 0.0312(17) 0.0046(13) -0.0044(15) -0.0064(15)
C10 0.056(2) 0.0293(16) 0.0335(16) 0.0022(12) -0.0018(14) -0.0054(13)
C11 0.052(2) 0.0400(18) 0.0384(18) 0.0042(13) 0.0053(14) -0.0036(15)
C12 0.056(2) 0.0409(18) 0.0316(16) 0.0070(13) -0.0002(14) -0.0003(15)
C13 0.056(2) 0.0387(17) 0.0424(18) 0.0047(14) -0.0023(15) -0.0062(15)
C14 0.054(2) 0.0399(18) 0.0445(18) 0.0026(14) 0.0002(15) -0.0043(15)
C15 0.051(2) 0.0470(19) 0.056(2) 0.0017(15) -0.0022(15) -0.0031(15)
C16 0.055(2) 0.063(2) 0.047(2) -0.0012(16) 0.0014(16) -0.0140(17)
C17 0.053(2) 0.063(2) 0.054(2) 0.0059(18) -0.0052(16) -0.0155(17)
C18 0.058(3) 0.085(3) 0.109(3) 0.002(2) 0.003(2) -0.003(2)
C19 0.119(4) 0.066(3) 0.093(3) -0.026(2) -0.007(3) -0.010(2)

loop_
_atom_type_symbol
_atom_type_description
_atom_type_scat_dispersion_real
_atom_type_scat_dispersion_imag
_atom_type_scat_source
C C 0.0181 0.0091 'International Tables Vol C Tables 4.2.6.8 and 6.1.1.4'
H H 0.0000 0.0000 'International Tables Vol C Tables 4.2.6.8 and 6.1.1.4'
F F 0.0727 0.0534 'International Tables Vol C Tables 4.2.6.8 and 6.1.1.4'
O O 0.0492 0.0322 'International Tables Vol C Tables 4.2.6.8 and 6.1.1.4'

loop_
_geom_angle_atom_site_label_1
_geom_angle_atom_site_label_2
_geom_angle_atom_site_label_3
_geom_angle
_geom_angle_site_symmetry_1
_geom_angle_site_symmetry_3
_geom_angle_publ_flag
C17 O2 C19 117.0(3) . . ?
H00A C00N H00B 109.5 . . ?
H00A C00N H00C 109.5 . . ?
H00B C00N H00C 109.5 . . ?
C16 C00N H00A 109.5 . . ?
C16 C00N H00B 109.5 . . ?
C16 C00N H00C 109.5 . . ?
C2 C1 H1 120.6 . . ?
C2 C1 C6 118.8(3) . . ?
C6 C1 H1 120.6 . . ?
C1 C2 H2 119.5 . . ?
C1 C2 C3 121.0(3) . . ?
C3 C2 H2 119.5 . . ?
C2 C3 H3 119.6 . . ?
C2 C3 C4 120.7(3) . . ?
C4 C3 H3 119.6 . . ?
C3 C4 C7 121.5(3) . . ?
C5 C4 C3 117.3(3) . . ?
C5 C4 C7 121.2(3) . . ?
C4 C5 H5 119.1 . . ?
C6 C5 C4 121.7(3) . . ?
C6 C5 H5 119.1 . . ?
C1 C6 H6 119.8 . . ?
C5 C6 C1 120.4(3) . . ?
C5 C6 H6 119.8 . . ?
C8 C7 C4 121.2(3) . . ?
C8 C7 C12 117.1(3) . . ?
C12 C7 C4 121.7(3) . . ?
C7 C8 H8 119.2 . . ?
C9 C8 C7 121.6(3) . . ?
C9 C8 H8 119.2 . . ?
C8 C9 H9 119.4 . . ?
C8 C9 C10 121.1(3) . . ?
C10 C9 H9 119.4 . . ?
C9 C10 C11 117.8(3) . . ?
C9 C10 C13 118.8(2) . . ?
C11 C10 C13 123.4(3) . . ?
C10 C11 H11 119.6 . . ?
C12 C11 C10 120.8(3) . . ?
C12 C11 H11 119.6 . . ?
C7 C12 H12 119.2 . . ?
C11 C12 C7 121.6(3) . . ?
C11 C12 H12 119.2 . . ?
O1 C13 C10 121.2(3) . . ?
O1 C13 C14 120.0(3) . . ?
C10 C13 C14 118.7(2) . . ?
F1 C14 C13 106.1(2) . . ?
F1 C14 H14 108.9 . . ?
F1 C14 C15 109.5(2) . . ?
C13 C14 H14 108.9 . . ?
C15 C14 C13 114.3(2) . . ?
C15 C14 H14 108.9 . . ?
C14 C15 H15A 108.2 . . ?
C14 C15 H15B 108.2 . . ?
C14 C15 C16 116.3(2) . . ?
H15A C15 H15B 107.4 . . ?
C16 C15 H15A 108.2 . . ?
C16 C15 H15B 108.2 . . ?
C00N C16 C15 111.4(3) . . ?
C00N C16 C18 110.3(3) . . ?
C17 C16 C00N 108.7(3) . . ?
C17 C16 C15 111.1(3) . . ?
C17 C16 C18 107.8(3) . . ?
C18 C16 C15 107.5(3) . . ?
O2 C17 C16 111.6(3) . . ?
O3 C17 O2 122.7(3) . . ?
O3 C17 C16 125.6(3) . . ?
C16 C18 H18A 109.5 . . ?
C16 C18 H18B 109.5 . . ?
C16 C18 H18C 109.5 . . ?
H18A C18 H18B 109.5 . . ?
H18A C18 H18C 109.5 . . ?
H18B C18 H18C 109.5 . . ?
O2 C19 H19A 109.5 . . ?
O2 C19 H19B 109.5 . . ?
O2 C19 H19C 109.5 . . ?
H19A C19 H19B 109.5 . . ?
H19A C19 H19C 109.5 . . ?
H19B C19 H19C 109.5 . . ?

loop_
_geom_bond_atom_site_label_1
_geom_bond_atom_site_label_2
_geom_bond_distance
_geom_bond_site_symmetry_2
_geom_bond_publ_flag
F1 C14 1.402(3) . ?
O1 C13 1.213(3) . ?
O2 C17 1.336(4) . ?
O2 C19 1.446(4) . ?
O3 C17 1.196(3) . ?
C00N H00A 0.9600 . ?
C00N H00B 0.9600 . ?
C00N H00C 0.9600 . ?
C00N C16 1.528(4) . ?
C1 H1 0.9300 . ?
C1 C2 1.375(4) . ?
C1 C6 1.378(4) . ?
C2 H2 0.9300 . ?
C2 C3 1.381(4) . ?
C3 H3 0.9300 . ?
C3 C4 1.395(4) . ?
C4 C5 1.386(4) . ?
C4 C7 1.478(4) . ?
C5 H5 0.9300 . ?
C5 C6 1.376(4) . ?
C6 H6 0.9300 . ?
C7 C8 1.395(4) . ?
C7 C12 1.399(4) . ?
C8 H8 0.9300 . ?
C8 C9 1.370(4) . ?
C9 H9 0.9300 . ?
C9 C10 1.394(4) . ?
C10 C11 1.397(4) . ?
C10 C13 1.487(4) . ?
C11 H11 0.9300 . ?
C11 C12 1.371(4) . ?
C12 H12 0.9300 . ?
C13 C14 1.523(4) . ?
C14 H14 0.9800 . ?
C14 C15 1.495(4) . ?
C15 H15A 0.9700 . ?
C15 H15B 0.9700 . ?
C15 C16 1.539(4) . ?
C16 C17 1.519(4) . ?
C16 C18 1.537(4) . ?
C18 H18A 0.9600 . ?
C18 H18B 0.9600 . ?
C18 H18C 0.9600 . ?
C19 H19A 0.9600 . ?
C19 H19B 0.9600 . ?
C19 H19C 0.9600 . ?

loop_
_publcif_info_cif.paper_type
?
